data_4104057
loop_
_publ_author_name
'Sunirban Das'
'Hyunuk Kim'
'Kimoon Kim'

_publ_section_title
;
 Metathesis in Single Crystal: Complete and Reversible Exchange of Metal
 Ions Constituting the Frameworks of Metal-Organic Frameworks
;
_journal_name_full 'Journal of the American Chemical Society'
_journal_page_first 3814
_journal_page_last 3815
_journal_paper_doi 10.1021/ja808995d
_journal_volume 131
_journal_year 2009
_chemical_formula_moiety 'C336 H312 O63 Pb12, 60O'
_chemical_formula_sum 'C336 H312 O123 Pb12'
_chemical_formula_weight 8804.16
_chemical_name_systematic
; 
 ? 
;
_space_group_IT_number 226
_symmetry_cell_setting cubic
_symmetry_space_group_name_Hall '-F 4a 2 3'
_symmetry_space_group_name_H-M 'F m -3 c'
_atom_sites_solution_hydrogens geom
_atom_sites_solution_primary direct
_atom_sites_solution_secondary difmap
_audit_creation_method SHELXL-97
_cell_angle_alpha 90.00
_cell_angle_beta 90.00
_cell_angle_gamma 90.00
_cell_formula_units_Z 8
_cell_length_a 48.535(6)
_cell_length_b 48.535(6)
_cell_length_c 48.535(6)
_cell_measurement_reflns_used 3044
_cell_measurement_temperature 90(2)
_cell_measurement_theta_max 28.31
_cell_measurement_theta_min 2.38
_cell_volume 114331(2)
_computing_cell_refinement 'DENZO (Z. Otwinowski and W. Minor, 1997)'
_computing_data_collection 'ADSC Quantum software'
_computing_data_reduction 'HKL2000 (Z. Otwinowski and W. Minor, 1997)'
_computing_structure_refinement 'SHELXL-97 (Sheldrick, 1997)'
_computing_structure_solution 'SHELXS-97 (Sheldrick, 1990)'
_diffrn_ambient_temperature 90(2)
_diffrn_measured_fraction_theta_full 0.990
_diffrn_measured_fraction_theta_max 0.990
_diffrn_measurement_device_type 'ADSC Quantum 210'
_diffrn_measurement_method \w-scan
_diffrn_radiation_monochromator 'Si (111)'
_diffrn_radiation_source 'PAL 4A MXW Beamline'
_diffrn_radiation_type synchrotron
_diffrn_radiation_wavelength 0.90000
_diffrn_reflns_av_R_equivalents 0.0313
_diffrn_reflns_av_sigmaI/netI 0.0099
_diffrn_reflns_limit_h_max 51
_diffrn_reflns_limit_h_min -35
_diffrn_reflns_limit_k_max 36
_diffrn_reflns_limit_k_min -51
_diffrn_reflns_limit_l_max 51
_diffrn_reflns_limit_l_min -51
_diffrn_reflns_number 56884
_diffrn_reflns_theta_full 28.31
_diffrn_reflns_theta_max 28.31
_diffrn_reflns_theta_min 2.38
_exptl_absorpt_coefficient_mu 3.574
_exptl_absorpt_correction_T_max 0.7630
_exptl_absorpt_correction_T_min 0.6736
_exptl_absorpt_correction_type multi-scan
_exptl_absorpt_process_details HKL2000
_exptl_crystal_colour colorless
_exptl_crystal_density_diffrn 1.023
_exptl_crystal_density_method 'not measured'
_exptl_crystal_description block
_exptl_crystal_F_000 34368
_exptl_crystal_size_max 0.12
_exptl_crystal_size_mid 0.09
_exptl_crystal_size_min 0.08
_refine_diff_density_max 1.151
_refine_diff_density_min -0.849
_refine_diff_density_rms 0.142
_refine_ls_extinction_coef 0.000049(7)
_refine_ls_extinction_expression Fc^*^=kFc[1+0.001xFc^2^\l^3^/sin(2\q)]^-1/4^
_refine_ls_extinction_method SHELXL
_refine_ls_goodness_of_fit_ref 1.044
_refine_ls_hydrogen_treatment constr
_refine_ls_matrix_type full
_refine_ls_number_parameters 180
_refine_ls_number_reflns 3044
_refine_ls_number_restraints 0
_refine_ls_restrained_S_all 1.044
_refine_ls_R_factor_all 0.0959
_refine_ls_R_factor_gt 0.0871
_refine_ls_shift/su_max 0.001
_refine_ls_shift/su_mean 0.000
_refine_ls_structure_factor_coef Fsqd
_refine_ls_weighting_details 'calc w=1/[\s^2^(Fo^2^)+(0.1878P)^2^+908.8632P] where P=(Fo^2^+2Fc^2^)/3'
_refine_ls_weighting_scheme calc
_refine_ls_wR_factor_gt 0.2487
_refine_ls_wR_factor_ref 0.2681
_reflns_number_gt 2574
_reflns_number_total 3044
_reflns_threshold_expression >2sigma(I)
_cod_data_source_file ja808995d_si_002_04.cif
_cod_data_source_block 2a
_cod_depositor_comments
;

2021-08-28
Z value and formula fixed to values more according to usual
chemical conventions.                 miguel
;
_cod_original_formula_sum 'C28 H26 O10.25 Pb'
_cod_original_formula_weight 733.68
_cod_original_formula_moiety 'C28 H26 O5.25 Pb, 5O'
_cod_original_formula_units_Z 96
_cod_original_cell_volume 114335(23)
_cod_database_code 4104057

loop_
_symmetry_equiv_pos_as_xyz
'x, y, z'
'-x, -y, z'
'-x, y, -z'
'x, -y, -z'
'z, x, y'
'z, -x, -y'
'-z, -x, y'
'-z, x, -y'
'y, z, x'
'-y, z, -x'
'y, -z, -x'
'-y, -z, x'
'y+1/2, x+1/2, -z+1/2'
'-y+1/2, -x+1/2, -z+1/2'
'y+1/2, -x+1/2, z+1/2'
'-y+1/2, x+1/2, z+1/2'
'x+1/2, z+1/2, -y+1/2'
'-x+1/2, z+1/2, y+1/2'
'-x+1/2, -z+1/2, -y+1/2'
'x+1/2, -z+1/2, y+1/2'
'z+1/2, y+1/2, -x+1/2'
'z+1/2, -y+1/2, x+1/2'
'-z+1/2, y+1/2, x+1/2'
'-z+1/2, -y+1/2, -x+1/2'
'x, y+1/2, z+1/2'
'-x, -y+1/2, z+1/2'
'-x, y+1/2, -z+1/2'
'x, -y+1/2, -z+1/2'
'z, x+1/2, y+1/2'
'z, -x+1/2, -y+1/2'
'-z, -x+1/2, y+1/2'
'-z, x+1/2, -y+1/2'
'y, z+1/2, x+1/2'
'-y, z+1/2, -x+1/2'
'y, -z+1/2, -x+1/2'
'-y, -z+1/2, x+1/2'
'y+1/2, x+1, -z+1'
'-y+1/2, -x+1, -z+1'
'y+1/2, -x+1, z+1'
'-y+1/2, x+1, z+1'
'x+1/2, z+1, -y+1'
'-x+1/2, z+1, y+1'
'-x+1/2, -z+1, -y+1'
'x+1/2, -z+1, y+1'
'z+1/2, y+1, -x+1'
'z+1/2, -y+1, x+1'
'-z+1/2, y+1, x+1'
'-z+1/2, -y+1, -x+1'
'x+1/2, y, z+1/2'
'-x+1/2, -y, z+1/2'
'-x+1/2, y, -z+1/2'
'x+1/2, -y, -z+1/2'
'z+1/2, x, y+1/2'
'z+1/2, -x, -y+1/2'
'-z+1/2, -x, y+1/2'
'-z+1/2, x, -y+1/2'
'y+1/2, z, x+1/2'
'-y+1/2, z, -x+1/2'
'y+1/2, -z, -x+1/2'
'-y+1/2, -z, x+1/2'
'y+1, x+1/2, -z+1'
'-y+1, -x+1/2, -z+1'
'y+1, -x+1/2, z+1'
'-y+1, x+1/2, z+1'
'x+1, z+1/2, -y+1'
'-x+1, z+1/2, y+1'
'-x+1, -z+1/2, -y+1'
'x+1, -z+1/2, y+1'
'z+1, y+1/2, -x+1'
'z+1, -y+1/2, x+1'
'-z+1, y+1/2, x+1'
'-z+1, -y+1/2, -x+1'
'x+1/2, y+1/2, z'
'-x+1/2, -y+1/2, z'
'-x+1/2, y+1/2, -z'
'x+1/2, -y+1/2, -z'
'z+1/2, x+1/2, y'
'z+1/2, -x+1/2, -y'
'-z+1/2, -x+1/2, y'
'-z+1/2, x+1/2, -y'
'y+1/2, z+1/2, x'
'-y+1/2, z+1/2, -x'
'y+1/2, -z+1/2, -x'
'-y+1/2, -z+1/2, x'
'y+1, x+1, -z+1/2'
'-y+1, -x+1, -z+1/2'
'y+1, -x+1, z+1/2'
'-y+1, x+1, z+1/2'
'x+1, z+1, -y+1/2'
'-x+1, z+1, y+1/2'
'-x+1, -z+1, -y+1/2'
'x+1, -z+1, y+1/2'
'z+1, y+1, -x+1/2'
'z+1, -y+1, x+1/2'
'-z+1, y+1, x+1/2'
'-z+1, -y+1, -x+1/2'
'-x, -y, -z'
'x, y, -z'
'x, -y, z'
'-x, y, z'
'-z, -x, -y'
'-z, x, y'
'z, x, -y'
'z, -x, y'
'-y, -z, -x'
'y, -z, x'
'-y, z, x'
'y, z, -x'
'-y-1/2, -x-1/2, z-1/2'
'y-1/2, x-1/2, z-1/2'
'-y-1/2, x-1/2, -z-1/2'
'y-1/2, -x-1/2, -z-1/2'
'-x-1/2, -z-1/2, y-1/2'
'x-1/2, -z-1/2, -y-1/2'
'x-1/2, z-1/2, y-1/2'
'-x-1/2, z-1/2, -y-1/2'
'-z-1/2, -y-1/2, x-1/2'
'-z-1/2, y-1/2, -x-1/2'
'z-1/2, -y-1/2, -x-1/2'
'z-1/2, y-1/2, x-1/2'
'-x, -y+1/2, -z+1/2'
'x, y+1/2, -z+1/2'
'x, -y+1/2, z+1/2'
'-x, y+1/2, z+1/2'
'-z, -x+1/2, -y+1/2'
'-z, x+1/2, y+1/2'
'z, x+1/2, -y+1/2'
'z, -x+1/2, y+1/2'
'-y, -z+1/2, -x+1/2'
'y, -z+1/2, x+1/2'
'-y, z+1/2, x+1/2'
'y, z+1/2, -x+1/2'
'-y-1/2, -x, z'
'y-1/2, x, z'
'-y-1/2, x, -z'
'y-1/2, -x, -z'
'-x-1/2, -z, y'
'x-1/2, -z, -y'
'x-1/2, z, y'
'-x-1/2, z, -y'
'-z-1/2, -y, x'
'-z-1/2, y, -x'
'z-1/2, -y, -x'
'z-1/2, y, x'
'-x+1/2, -y, -z+1/2'
'x+1/2, y, -z+1/2'
'x+1/2, -y, z+1/2'
'-x+1/2, y, z+1/2'
'-z+1/2, -x, -y+1/2'
'-z+1/2, x, y+1/2'
'z+1/2, x, -y+1/2'
'z+1/2, -x, y+1/2'
'-y+1/2, -z, -x+1/2'
'y+1/2, -z, x+1/2'
'-y+1/2, z, x+1/2'
'y+1/2, z, -x+1/2'
'-y, -x-1/2, z'
'y, x-1/2, z'
'-y, x-1/2, -z'
'y, -x-1/2, -z'
'-x, -z-1/2, y'
'x, -z-1/2, -y'
'x, z-1/2, y'
'-x, z-1/2, -y'
'-z, -y-1/2, x'
'-z, y-1/2, -x'
'z, -y-1/2, -x'
'z, y-1/2, x'
'-x+1/2, -y+1/2, -z'
'x+1/2, y+1/2, -z'
'x+1/2, -y+1/2, z'
'-x+1/2, y+1/2, z'
'-z+1/2, -x+1/2, -y'
'-z+1/2, x+1/2, y'
'z+1/2, x+1/2, -y'
'z+1/2, -x+1/2, y'
'-y+1/2, -z+1/2, -x'
'y+1/2, -z+1/2, x'
'-y+1/2, z+1/2, x'
'y+1/2, z+1/2, -x'
'-y, -x, z-1/2'
'y, x, z-1/2'
'-y, x, -z-1/2'
'y, -x, -z-1/2'
'-x, -z, y-1/2'
'x, -z, -y-1/2'
'x, z, y-1/2'
'-x, z, -y-1/2'
'-z, -y, x-1/2'
'-z, y, -x-1/2'
'z, -y, -x-1/2'
'z, y, x-1/2'

loop_
_atom_site_label
_atom_site_type_symbol
_atom_site_fract_x
_atom_site_fract_y
_atom_site_fract_z
_atom_site_U_iso_or_equiv
_atom_site_adp_type
_atom_site_occupancy
_atom_site_symmetry_multiplicity
_atom_site_calc_flag
_atom_site_refinement_flags
Pb1 Pb 0.280993(15) 0.0000 0.194805(19) 0.1326(6) Uani 1 2 d S
O1 O 0.23974(16) 0.03180(16) 0.19870(19) 0.115(2) Uani 1 1 d .
O2 O 0.26210(16) 0.03300(15) 0.16022(16) 0.111(2) Uani 1 1 d .
O3 O 0.2500 0.0000 0.2500 0.091(4) Uani 1 8 d S
C1 C 0.2434(2) 0.04108(19) 0.1753(2) 0.095(3) Uani 1 1 d .
C2 C 0.2244(2) 0.0636(2) 0.1652(2) 0.100(3) Uani 1 1 d .
C3 C 0.2019(2) 0.0716(2) 0.1817(2) 0.106(3) Uani 1 1 d .
H3 H 0.1983 0.0627 0.1988 0.127 Uiso 1 1 calc R
C4 C 0.1853(2) 0.0926(2) 0.1722(2) 0.100(3) Uani 1 1 d .
C5 C 0.19084(19) 0.1070(2) 0.1484(2) 0.097(3) Uani 1 1 d .
C6 C 0.2129(2) 0.0982(2) 0.1316(2) 0.109(3) Uani 1 1 d .
H6 H 0.2167 0.1073 0.1147 0.131 Uiso 1 1 calc R
C7 C 0.2288(2) 0.0765(2) 0.1401(2) 0.101(3) Uani 1 1 d .
H7 H 0.2433 0.0701 0.1286 0.121 Uiso 1 1 calc R
C8 C 0.1595(2) 0.1033(2) 0.1870(2) 0.108(3) Uani 1 1 d .
C9 C 0.1674(2) 0.1506(2) 0.1272(2) 0.098(3) Uani 1 1 d .
C10 C 0.1701(2) 0.12987(19) 0.1456(2) 0.095(3) Uani 1 1 d .
C11 C 0.1668(3) 0.1134(3) 0.2149(3) 0.124(4) Uani 1 1 d .
H11A H 0.1745 0.0978 0.2255 0.149 Uiso 1 1 calc R
H11B H 0.1497 0.1193 0.2243 0.149 Uiso 1 1 calc R
C12 C 0.1874(3) 0.1371(3) 0.2158(3) 0.146(5) Uani 1 1 d .
H12A H 0.2028 0.1331 0.2034 0.218 Uiso 1 1 calc R
H12B H 0.1943 0.1393 0.2346 0.218 Uiso 1 1 calc R
H12C H 0.1783 0.1542 0.2099 0.218 Uiso 1 1 calc R
C13 C 0.1377(2) 0.0792(3) 0.1873(3) 0.124(4) Uani 1 1 d .
H13A H 0.1452 0.0639 0.1984 0.149 Uiso 1 1 calc R
H13B H 0.1208 0.0858 0.1966 0.149 Uiso 1 1 calc R
C14 C 0.1296(4) 0.0677(3) 0.1587(3) 0.157(5) Uani 1 1 d .
H14A H 0.1224 0.0827 0.1472 0.236 Uiso 1 1 calc R
H14B H 0.1154 0.0535 0.1609 0.236 Uiso 1 1 calc R
H14C H 0.1458 0.0596 0.1498 0.236 Uiso 1 1 calc R
O1W O 0.25321(13) 0.0000 0.11913(10) 0.0506(13) Uani 1 2 d S
O2W O 0.3216(5) 0.0000 0.1568(5) 0.222(10) Uani 1 2 d S
O3W O 0.2716(6) 0.0000 0.1174(6) 0.234(10) Uiso 1 2 d S
O4W O 0.3453(10) 0.0000 0.1976(9) 0.347(19) Uiso 1 2 d S
O5W O 0.3677(9) 0.0000 0.1658(9) 0.373(19) Uiso 1 2 d S
O6W O 0.3135(13) 0.0000 0.0965(14) 0.51(4) Uiso 1 2 d S

loop_
_atom_site_aniso_label
_atom_site_aniso_U_11
_atom_site_aniso_U_22
_atom_site_aniso_U_33
_atom_site_aniso_U_23
_atom_site_aniso_U_13
_atom_site_aniso_U_12
Pb1 0.1169(7) 0.0837(6) 0.1973(9) 0.000 -0.0444(4) 0.000
O1 0.105(5) 0.094(5) 0.146(7) 0.016(4) 0.010(4) 0.011(3)
O2 0.112(5) 0.095(4) 0.125(5) 0.021(4) 0.011(4) 0.015(4)
O3 0.095(6) 0.085(10) 0.095(6) 0.000 0.000 0.000
C1 0.091(6) 0.078(6) 0.115(8) 0.008(5) 0.011(6) -0.008(5)
C2 0.094(6) 0.080(6) 0.126(8) 0.014(5) 0.000(6) 0.001(5)
C3 0.107(7) 0.081(6) 0.130(8) 0.025(5) 0.021(6) 0.010(5)
C4 0.087(6) 0.089(6) 0.126(8) 0.011(6) 0.016(5) 0.010(5)
C5 0.087(6) 0.098(6) 0.105(7) 0.012(5) 0.012(5) 0.010(5)
C6 0.109(7) 0.115(8) 0.104(7) 0.015(6) 0.022(6) 0.021(6)
C7 0.092(6) 0.096(6) 0.116(7) 0.003(6) 0.009(5) 0.007(5)
C8 0.116(8) 0.102(7) 0.107(7) 0.030(6) 0.026(6) 0.031(6)
C9 0.102(6) 0.094(6) 0.098(6) 0.009(5) 0.015(5) 0.014(5)
C10 0.104(6) 0.085(6) 0.097(6) 0.018(5) 0.013(5) 0.014(5)
C11 0.125(9) 0.127(9) 0.120(9) 0.032(7) 0.022(7) 0.029(7)
C12 0.173(13) 0.144(12) 0.121(9) -0.019(8) -0.026(9) 0.021(10)
C13 0.102(7) 0.118(8) 0.154(11) 0.021(7) 0.022(7) 0.011(7)
C14 0.154(12) 0.152(12) 0.165(13) 0.003(10) -0.017(10) -0.030(10)
O1W 0.055(3) 0.057(3) 0.040(3) 0.000 0.000(2) 0.000
O2W 0.25(2) 0.125(10) 0.29(2) 0.000 0.137(19) 0.000

loop_
_atom_type_symbol
_atom_type_description
_atom_type_scat_dispersion_real
_atom_type_scat_dispersion_imag
_atom_type_scat_source
C C 0.0033 0.0016 'International Tables Vol C Tables 4.2.6.8 and 6.1.1.4'
H H 0.0000 0.0000 'International Tables Vol C Tables 4.2.6.8 and 6.1.1.4'
O O 0.0106 0.0060 'International Tables Vol C Tables 4.2.6.8 and 6.1.1.4'
Pb Pb -3.3944 10.1111 'International Tables Vol C Tables 4.2.6.8 and 6.1.1.4'

loop_
_geom_angle_atom_site_label_1
_geom_angle_atom_site_label_2
_geom_angle_atom_site_label_3
_geom_angle
_geom_angle_site_symmetry_1
_geom_angle_site_symmetry_3
O2 Pb1 O2 79.9(4) . 99
O2 Pb1 O1 98.7(3) . 99
O2 Pb1 O1 50.9(3) 99 99
O2 Pb1 O1 50.9(3) . .
O2 Pb1 O1 98.7(3) 99 .
O1 Pb1 O1 75.0(4) 99 .
O2 Pb1 O2W 79.0(5) . .
O2 Pb1 O2W 79.0(5) 99 .
O1 Pb1 O2W 128.9(4) 99 .
O1 Pb1 O2W 128.9(4) . .
O2 Pb1 C1 89.4(3) . 99
O2 Pb1 C1 25.4(3) 99 99
O1 Pb1 C1 25.5(3) 99 99
O1 Pb1 C1 86.8(3) . 99
O2W Pb1 C1 103.9(5) . 99
O2 Pb1 C1 25.4(3) . .
O2 Pb1 C1 89.4(3) 99 .
O1 Pb1 C1 86.8(3) 99 .
O1 Pb1 C1 25.5(3) . .
O2W Pb1 C1 103.9(5) . .
C1 Pb1 C1 88.2(4) 99 .
C1 O1 Pb1 92.4(6) . .
C1 O2 Pb1 94.4(6) . .
O2 C1 O1 122.3(10) . .
O2 C1 C2 119.3(10) . .
O1 C1 C2 118.4(10) . .
O2 C1 Pb1 60.2(5) . .
O1 C1 Pb1 62.1(6) . .
C2 C1 Pb1 177.7(7) . .
C7 C2 C3 120.0(9) . .
C7 C2 C1 121.0(10) . .
C3 C2 C1 119.1(10) . .
C4 C3 C2 117.7(9) . .
C3 C4 C5 122.8(9) . .
C3 C4 C8 124.9(9) . .
C5 C4 C8 112.3(8) . .
C4 C5 C6 118.7(9) . .
C4 C5 C10 108.6(8) . .
C6 C5 C10 132.7(9) . .
C7 C6 C5 119.1(10) . .
C6 C7 C2 121.5(10) . .
C11 C8 C4 110.1(10) . .
C11 C8 C9 112.3(10) . 9
C4 C8 C9 101.0(8) . 9
C11 C8 C13 113.5(9) . .
C4 C8 C13 107.3(9) . .
C9 C8 C13 111.8(10) 9 .
C10 C9 C10 120.4(10) . 5
C10 C9 C8 129.5(9) . 5
C10 C9 C8 109.8(8) 5 5
C9 C10 C9 119.6(10) . 9
C9 C10 C5 132.3(9) . .
C9 C10 C5 108.0(8) 9 .
C8 C11 C12 115.7(10) . .
C14 C13 C8 115.6(10) . .

loop_
_geom_bond_atom_site_label_1
_geom_bond_atom_site_label_2
_geom_bond_distance
_geom_bond_site_symmetry_2
Pb1 O2 2.495(7) .
Pb1 O2 2.495(7) 99
Pb1 O1 2.535(7) 99
Pb1 O1 2.535(7) .
Pb1 O2W 2.699(16) .
Pb1 C1 2.865(10) 99
Pb1 C1 2.866(10) .
O1 C1 1.235(12) .
O2 C1 1.231(12) .
C1 C2 1.513(14) .
C2 C7 1.384(15) .
C2 C3 1.407(15) .
C3 C4 1.378(14) .
C4 C5 1.380(14) .
C4 C8 1.534(14) .
C5 C6 1.411(14) .
C5 C10 1.504(14) .
C6 C7 1.373(15) .
C8 C11 1.480(17) .
C8 C9 1.559(14) 9
C8 C13 1.578(17) .
C9 C10 1.355(13) .
C9 C10 1.424(13) 5
C9 C8 1.559(14) 5
C10 C9 1.424(13) 9
C11 C12 1.53(2) .
C13 C14 1.548(19) .
O1W O3W 0.90(3) .
